data_7707265
loop_
_publ_author_name
'Yin, Wen-Yu'
'Weng, Yi-Gang'
'Ren, Zhou-Hong'
'Zhang, Zhi-Ruo'
'Zhu, Qin-Yu'
'Dai, Jie'

_publ_section_title
;
 Tetrathiafulvalene-based double metal lead iodides: structures and
 electrical properties.
;
_journal_issue 23
_journal_name_full 'Dalton transactions (Cambridge, England : 2003)'
_journal_page_first 8120
_journal_page_last 8126
_journal_paper_doi 10.1039/d1dt00631b
_journal_volume 50
_journal_year 2021
_chemical_formula_sum 'C12 H8 Cu4 I6 O S8'
_chemical_formula_weight 1440.22
_space_group_crystal_system orthorhombic
_space_group_IT_number 56
_space_group_name_Hall '-P 2ab 2ac'
_space_group_name_H-M_alt 'P c c n'
_atom_sites_solution_hydrogens geom
_audit_creation_method SHELXL-2016/6
_audit_update_record
;
2021-03-26 deposited with the CCDC.	2021-04-27 downloaded from the CCDC.
;
_cell_angle_alpha 90
_cell_angle_beta 90
_cell_angle_gamma 90
_cell_formula_units_Z 4
_cell_length_a 13.4453(16)
_cell_length_b 15.8728(19)
_cell_length_c 13.4449(16)
_cell_measurement_reflns_used 6960
_cell_measurement_temperature 213(2)
_cell_measurement_theta_max 27.48
_cell_measurement_theta_min 2.50
_cell_volume 2869.3(6)
_computing_cell_refinement 'Bruker SAINT'
_computing_data_collection 'Bruker APEX2'
_computing_data_reduction 'Bruker SAINT'
_computing_molecular_graphics 'Bruker SHELXTL'
_computing_publication_material 'Bruker SHELXTL'
_computing_structure_refinement 'SHELXL-2016/6 (Sheldrick, 2016)'
_computing_structure_solution 'SHELXL-2016/6 (Sheldrick, 2016)'
_diffrn_ambient_temperature 213(2)
_diffrn_measured_fraction_theta_full 0.955
_diffrn_measured_fraction_theta_max 0.965
_diffrn_measurement_device_type 'Bruker APEX-II CCD'
_diffrn_measurement_method '\f and \w scans'
_diffrn_radiation_type MoK\a
_diffrn_radiation_wavelength 0.71073
_diffrn_reflns_av_R_equivalents 0.0376
_diffrn_reflns_av_unetI/netI 0.0234
_diffrn_reflns_Laue_measured_fraction_full 0.955
_diffrn_reflns_Laue_measured_fraction_max 0.965
_diffrn_reflns_limit_h_max 17
_diffrn_reflns_limit_h_min -16
_diffrn_reflns_limit_k_max 20
_diffrn_reflns_limit_k_min -20
_diffrn_reflns_limit_l_max 17
_diffrn_reflns_limit_l_min -17
_diffrn_reflns_number 23502
_diffrn_reflns_point_group_measured_fraction_full 0.955
_diffrn_reflns_point_group_measured_fraction_max 0.965
_diffrn_reflns_theta_full 25.242
_diffrn_reflns_theta_max 27.551
_diffrn_reflns_theta_min 1.985
_exptl_absorpt_coefficient_mu 9.972
_exptl_absorpt_correction_T_max 0.7456
_exptl_absorpt_correction_T_min 0.4608
_exptl_absorpt_correction_type multi-scan
_exptl_absorpt_process_details
;
SADABS-2014/3 - Bruker AXS area detector scaling and absorption correction 
;
_exptl_crystal_colour black
_exptl_crystal_density_diffrn 3.334
_exptl_crystal_description PLATE
_exptl_crystal_F_000 2600
_exptl_crystal_size_max 0.300
_exptl_crystal_size_mid 0.200
_exptl_crystal_size_min 0.100
_refine_diff_density_max 3.004
_refine_diff_density_min -2.345
_refine_diff_density_rms 0.193
_refine_ls_extinction_method none
_refine_ls_goodness_of_fit_ref 1.019
_refine_ls_hydrogen_treatment constr
_refine_ls_matrix_type full
_refine_ls_number_parameters 141
_refine_ls_number_reflns 3196
_refine_ls_number_restraints 0
_refine_ls_restrained_S_all 1.019
_refine_ls_R_factor_all 0.0473
_refine_ls_R_factor_gt 0.0353
_refine_ls_shift/su_max 0.001
_refine_ls_shift/su_mean 0.000
_refine_ls_structure_factor_coef Fsqd
_refine_ls_weighting_details 'w=1/[\s^2^(Fo^2^)+(0.0502P)^2^+16.9929P] where P=(Fo^2^+2Fc^2^)/3'
_refine_ls_weighting_scheme calc
_refine_ls_wR_factor_gt 0.0901
_refine_ls_wR_factor_ref 0.0988
_reflns_Friedel_coverage 0.000
_reflns_number_gt 2564
_reflns_number_total 3196
_reflns_threshold_expression 'I > 2\s(I)'
_cod_data_source_file d1dt00631b2.cif
_cod_data_source_block 3
_cod_depositor_comments 'Adding full bibliography for 7707262--7707265.cif.'
_cod_database_code 7707265
_shelx_shelxl_version_number 2016/6
_shelx_space_group_comment
;
The symmetry employed for this shelxl refinement is uniquely defined
by the following loop, which should always be used as a source of
symmetry information in preference to the above space-group names.
They are only intended as comments.
;
_shelx_estimated_absorpt_t_min 0.154
_shelx_estimated_absorpt_t_max 0.435

loop_
_space_group_symop_operation_xyz
'x, y, z'
'-x+1/2, -y+1/2, z'
'-x, y+1/2, -z+1/2'
'x+1/2, -y, -z+1/2'
'-x, -y, -z'
'x-1/2, y-1/2, -z'
'x, -y-1/2, z-1/2'
'-x-1/2, y, z-1/2'

loop_
_atom_site_label
_atom_site_type_symbol
_atom_site_fract_x
_atom_site_fract_y
_atom_site_fract_z
_atom_site_U_iso_or_equiv
_atom_site_adp_type
_atom_site_occupancy
_atom_site_site_symmetry_order
_atom_site_calc_flag
_atom_site_refinement_flags_posn
_atom_site_refinement_flags_adp
_atom_site_refinement_flags_occupancy
_atom_site_disorder_assembly
_atom_site_disorder_group
Cu1 Cu 0.67171(9) 0.80663(7) 0.35402(9) 0.0568(3) Uani 1 1 d . . . . .
Cu2 Cu 0.81562(9) 0.68631(7) 0.64350(10) 0.0612(3) Uani 1 1 d . . . . .
I1 I 0.63544(3) 0.64220(3) 0.34286(3) 0.02926(12) Uani 1 1 d . . . . .
I2 I 0.59141(4) 0.89084(3) 0.50027(3) 0.03502(14) Uani 1 1 d . . . . .
I3 I 0.61978(3) 0.65427(2) 0.65831(3) 0.02967(12) Uani 1 1 d . . . . .
S1 S 0.19853(12) 0.61988(10) 0.22308(11) 0.0300(3) Uani 1 1 d . . . . .
S2 S 0.39739(12) 0.69316(10) 0.21938(12) 0.0302(3) Uani 1 1 d . . . . .
S3 S 0.20377(11) 0.61816(9) 0.47038(11) 0.0257(3) Uani 1 1 d . . . . .
S4 S 0.39956(12) 0.69792(9) 0.46889(12) 0.0272(3) Uani 1 1 d . . . . .
C1 C 0.2991(6) 0.5519(4) 0.2182(5) 0.0348(15) Uani 1 1 d . . . . .
H1 H 0.289971 0.493174 0.217101 0.042 Uiso 1 1 calc R U . . .
C2 C 0.3884(6) 0.5849(4) 0.2162(5) 0.0374(15) Uani 1 1 d . . . . .
H2 H 0.445513 0.550812 0.213143 0.045 Uiso 1 1 calc R U . . .
C3 C 0.2706(4) 0.7093(3) 0.2208(4) 0.0220(11) Uani 1 1 d . . . . .
C4 C 0.3054(5) 0.5525(4) 0.4726(5) 0.0324(14) Uani 1 1 d . . . . .
H4 H 0.298560 0.493630 0.474855 0.039 Uiso 1 1 calc R U . . .
C5 C 0.3949(5) 0.5896(4) 0.4711(5) 0.0291(12) Uani 1 1 d . . . . .
H5 H 0.453574 0.557389 0.471146 0.035 Uiso 1 1 calc R U . . .
C6 C 0.2721(4) 0.7104(3) 0.4680(4) 0.0213(11) Uani 1 1 d . . . . .
O1 O 0.750000 0.750000 0.5110(8) 0.076(3) Uani 1 2 d S T P . .

loop_
_atom_site_aniso_label
_atom_site_aniso_U_11
_atom_site_aniso_U_22
_atom_site_aniso_U_33
_atom_site_aniso_U_23
_atom_site_aniso_U_13
_atom_site_aniso_U_12
Cu1 0.0549(7) 0.0451(6) 0.0704(7) -0.0073(5) 0.0121(5) -0.0010(5)
Cu2 0.0528(7) 0.0487(6) 0.0819(9) -0.0137(5) 0.0120(6) 0.0004(5)
I1 0.0213(2) 0.0302(2) 0.0363(2) 0.00404(15) 0.00148(15) 0.00022(15)
I2 0.0277(3) 0.0312(2) 0.0462(3) 0.00362(16) 0.00382(17) 0.00291(17)
I3 0.0289(2) 0.0248(2) 0.0353(2) -0.00196(15) -0.00439(16) 0.00168(15)
S1 0.0321(9) 0.0277(7) 0.0302(7) 0.0019(6) -0.0057(6) -0.0090(6)
S2 0.0227(8) 0.0316(8) 0.0364(8) 0.0027(6) 0.0020(6) 0.0000(6)
S3 0.0244(8) 0.0248(7) 0.0279(7) 0.0002(6) 0.0027(6) -0.0029(6)
S4 0.0193(7) 0.0263(7) 0.0361(7) 0.0009(6) 0.0000(6) 0.0013(6)
C1 0.050(4) 0.024(3) 0.030(3) 0.001(2) -0.006(3) 0.003(3)
C2 0.041(4) 0.031(3) 0.040(4) -0.001(3) -0.006(3) 0.011(3)
C3 0.024(3) 0.022(3) 0.020(2) 0.003(2) 0.002(2) -0.002(2)
C4 0.041(4) 0.026(3) 0.031(3) -0.001(2) 0.005(3) 0.007(3)
C5 0.030(3) 0.024(3) 0.033(3) 0.005(2) 0.005(3) 0.007(2)
C6 0.022(3) 0.024(3) 0.017(2) -0.003(2) 0.005(2) 0.000(2)
O1 0.050(6) 0.054(6) 0.125(10) 0.000 0.000 -0.025(5)

loop_
_atom_type_symbol
_atom_type_description
_atom_type_scat_dispersion_real
_atom_type_scat_dispersion_imag
_atom_type_scat_source
C C 0.0033 0.0016 'International Tables Vol C Tables 4.2.6.8 and 6.1.1.4'
H H 0.0000 0.0000 'International Tables Vol C Tables 4.2.6.8 and 6.1.1.4'
Cu Cu 0.3201 1.2651 'International Tables Vol C Tables 4.2.6.8 and 6.1.1.4'
I I -0.4742 1.8119 'International Tables Vol C Tables 4.2.6.8 and 6.1.1.4'
O O 0.0106 0.0060 'International Tables Vol C Tables 4.2.6.8 and 6.1.1.4'
S S 0.1246 0.1234 'International Tables Vol C Tables 4.2.6.8 and 6.1.1.4'

loop_
_geom_angle_atom_site_label_1
_geom_angle_atom_site_label_2
_geom_angle_atom_site_label_3
_geom_angle
_geom_angle_site_symmetry_1
_geom_angle_site_symmetry_3
_geom_angle_publ_flag
I2 Cu1 I1 117.97(5) . . ?
I2 Cu1 I1 106.42(4) . 2_665 ?
I1 Cu1 I1 117.68(4) . 2_665 ?
I2 Cu1 Cu1 130.30(3) . 2_665 ?
I1 Cu1 Cu1 60.14(4) . 2_665 ?
I1 Cu1 Cu1 57.95(4) 2_665 2_665 ?
I2 Cu1 I3 119.50(5) . 7_575 ?
I1 Cu1 I3 96.84(4) . 7_575 ?
I1 Cu1 I3 96.89(4) 2_665 7_575 ?
Cu1 Cu1 I3 109.54(2) 2_665 7_575 ?
O1 Cu2 I2 79.17(16) . 2_665 ?
O1 Cu2 I3 76.10(8) . 2_665 ?
I2 Cu2 I3 110.08(5) 2_665 2_665 ?
O1 Cu2 Cu2 53.01(16) . 2_665 ?
I2 Cu2 Cu2 132.10(3) 2_665 2_665 ?
I3 Cu2 Cu2 60.15(5) 2_665 2_665 ?
O1 Cu2 I3 75.96(9) . . ?
I2 Cu2 I3 115.86(5) 2_665 . ?
I3 Cu2 I3 119.33(4) 2_665 . ?
Cu2 Cu2 I3 59.91(5) 2_665 . ?
O1 Cu2 I1 162.71(17) . 8_756 ?
I2 Cu2 I1 118.03(5) 2_665 8_756 ?
I3 Cu2 I1 95.01(4) 2_665 8_756 ?
Cu2 Cu2 I1 109.71(2) 2_665 8_756 ?
I3 Cu2 I1 96.32(4) . 8_756 ?
Cu1 I1 Cu1 61.92(4) . 2_665 ?
Cu1 I1 Cu2 76.67(4) . 8_755 ?
Cu1 I1 Cu2 76.02(4) 2_665 8_755 ?
Cu2 I2 Cu1 96.77(5) 2_665 . ?
Cu2 I3 Cu2 59.95(5) 2_665 . ?
Cu2 I3 Cu1 77.25(4) 2_665 7_576 ?
Cu2 I3 Cu1 77.46(4) . 7_576 ?
C3 S1 C1 94.2(3) . . ?
C3 S2 C2 94.6(3) . . ?
C4 S3 C6 95.2(3) . . ?
C5 S4 C6 94.5(3) . . ?
C2 C1 S1 117.8(5) . . ?
C1 C2 S2 117.5(5) . . ?
C3 C3 S1 122.4(6) 2_565 . ?
C3 C3 S2 121.8(6) 2_565 . ?
S1 C3 S2 115.8(3) . . ?
C5 C4 S3 116.6(5) . . ?
C4 C5 S4 118.2(5) . . ?
C6 C6 S4 121.9(6) 2_565 . ?
C6 C6 S3 122.6(6) 2_565 . ?
S4 C6 S3 115.5(3) . . ?
Cu2 O1 Cu2 74.0(3) 2_665 . ?

loop_
_geom_bond_atom_site_label_1
_geom_bond_atom_site_label_2
_geom_bond_distance
_geom_bond_site_symmetry_2
_geom_bond_publ_flag
Cu1 I2 2.6112(12) . ?
Cu1 I1 2.6594(12) . ?
Cu1 I1 2.7213(13) 2_665 ?
Cu1 Cu1 2.768(2) 2_665 ?
Cu1 I3 2.7922(14) 7_575 ?
Cu2 O1 2.231(8) . ?
Cu2 I2 2.6020(13) 2_665 ?
Cu2 I3 2.6828(13) 2_665 ?
Cu2 Cu2 2.684(2) 2_665 ?
Cu2 I3 2.6892(13) . ?
Cu2 I1 2.8474(15) 8_756 ?
S1 C3 1.719(6) . ?
S1 C1 1.732(7) . ?
S2 C3 1.724(6) . ?
S2 C2 1.723(7) . ?
S3 C4 1.719(7) . ?
S3 C6 1.729(6) . ?
S4 C5 1.720(6) . ?
S4 C6 1.725(6) . ?
C1 C2 1.311(10) . ?
C3 C3 1.405(11) 2_565 ?
C4 C5 1.340(10) . ?
C6 C6 1.390(11) 2_565 ?

loop_
_geom_torsion_atom_site_label_1
_geom_torsion_atom_site_label_2
_geom_torsion_atom_site_label_3
_geom_torsion_atom_site_label_4
_geom_torsion
_geom_torsion_site_symmetry_1
_geom_torsion_site_symmetry_2
_geom_torsion_site_symmetry_3
_geom_torsion_site_symmetry_4
_geom_torsion_publ_flag
C3 S1 C1 C2 1.0(6) . . . . ?
S1 C1 C2 S2 0.4(8) . . . . ?
C3 S2 C2 C1 -1.6(6) . . . . ?
C1 S1 C3 C3 178.4(2) . . . 2_565 ?
C1 S1 C3 S2 -2.0(4) . . . . ?
C2 S2 C3 C3 -178.2(2) . . . 2_565 ?
C2 S2 C3 S1 2.2(4) . . . . ?
C6 S3 C4 C5 -0.5(6) . . . . ?
S3 C4 C5 S4 1.0(8) . . . . ?
C6 S4 C5 C4 -0.8(6) . . . . ?
C5 S4 C6 C6 178.8(2) . . . 2_565 ?
C5 S4 C6 S3 0.4(4) . . . . ?
C4 S3 C6 C6 -178.4(2) . . . 2_565 ?
C4 S3 C6 S4 0.0(4) . . . . ?
